data_2204388
loop_
_publ_author_name
'Chang-Sheng Yao'
'Hai-Bin Song'
'You-Quan Zhu'
'Ying Gao'
'Fang-Zhong Hu'
'Xiao-Mao Zou'
'Hua-Zheng Yang'

_publ_section_title
;
 3-(4-Fluorobenzyl)-2-thioxo-3,4,5,6-tetrahydropyrimidin-4(1<i>H</i>)-one
;
_journal_issue 10
_journal_name_full 'Acta Crystallographica Section E'
_journal_page_first o1909
_journal_page_last o1910
_journal_paper_doi 10.1107/S160053680402402X
_journal_volume 60
_journal_year 2004
_chemical_formula_iupac 'C11 H11 F N2 O S'
_chemical_formula_moiety 'C11 H11 F N2 O S'
_chemical_formula_sum 'C11 H11 F N2 O S'
_chemical_formula_weight 238.28
_chemical_name_systematic
;
3-(4-Fluorobenzyl)-2-thioxo-3,4,5,6-tetrahydropyrimidin-4(1H)-one
;
_space_group_IT_number 2
_symmetry_cell_setting triclinic
_symmetry_space_group_name_Hall '-P 1'
_symmetry_space_group_name_H-M 'P -1'
_atom_sites_solution_hydrogens geom
_atom_sites_solution_primary direct
_atom_sites_solution_secondary difmap
_cell_angle_alpha 113.793(6)
_cell_angle_beta 95.328(7)
_cell_angle_gamma 99.931(6)
_cell_formula_units_Z 2
_cell_length_a 6.392(3)
_cell_length_b 9.081(4)
_cell_length_c 11.099(5)
_cell_measurement_reflns_used 1012
_cell_measurement_temperature 293(2)
_cell_measurement_theta_max 26.53
_cell_measurement_theta_min 3.29
_cell_volume 571.2(5)
_computing_cell_refinement SAINT
_computing_data_collection 'SMART (Bruker 1998)'
_computing_data_reduction 'SAINT (Bruker 1999)'
_computing_molecular_graphics 'SHELXTL (Bruker 1999)'
_computing_publication_material SHELXTL
_computing_structure_refinement 'SHELXL97 (Sheldrick, 1997)'
_computing_structure_solution 'SHELXS97 (Sheldrick, 1997)'
_diffrn_ambient_temperature 293(2)
_diffrn_measured_fraction_theta_full 0.995
_diffrn_measured_fraction_theta_max 0.995
_diffrn_measurement_device_type 'Bruker SMART CCD area-detector'
_diffrn_measurement_method '\f and \w'
_diffrn_radiation_monochromator graphite
_diffrn_radiation_source 'fine-focus sealed tube'
_diffrn_radiation_type MoK\a
_diffrn_radiation_wavelength 0.71073
_diffrn_reflns_av_R_equivalents 0.0142
_diffrn_reflns_av_sigmaI/netI 0.0223
_diffrn_reflns_limit_h_max 6
_diffrn_reflns_limit_h_min -7
_diffrn_reflns_limit_k_max 8
_diffrn_reflns_limit_k_min -10
_diffrn_reflns_limit_l_max 13
_diffrn_reflns_limit_l_min -8
_diffrn_reflns_number 2984
_diffrn_reflns_theta_full 25.01
_diffrn_reflns_theta_max 25.01
_diffrn_reflns_theta_min 2.04
_diffrn_standards_number 0
_exptl_absorpt_coefficient_mu 0.276
_exptl_absorpt_correction_T_max 1.000000
_exptl_absorpt_correction_T_min 0.772281
_exptl_absorpt_correction_type multi-scan
_exptl_absorpt_process_details '(SADABS; Sheldrick, 1996)'
_exptl_crystal_colour colorless
_exptl_crystal_density_diffrn 1.385
_exptl_crystal_density_method 'not measured'
_exptl_crystal_description prism
_exptl_crystal_F_000 248
_exptl_crystal_size_max 0.22
_exptl_crystal_size_mid 0.20
_exptl_crystal_size_min 0.18
_refine_diff_density_max 0.203
_refine_diff_density_min -0.155
_refine_ls_extinction_method none
_refine_ls_goodness_of_fit_ref 1.066
_refine_ls_hydrogen_treatment constr
_refine_ls_matrix_type full
_refine_ls_number_parameters 145
_refine_ls_number_reflns 2005
_refine_ls_number_restraints 0
_refine_ls_restrained_S_all 1.066
_refine_ls_R_factor_all 0.0393
_refine_ls_R_factor_gt 0.0323
_refine_ls_shift/su_max 0.005
_refine_ls_shift/su_mean 0.001
_refine_ls_structure_factor_coef Fsqd
_refine_ls_weighting_details 'calc w = 1/[\s^2^(Fo^2^)+(0.0482P)^2^+0.1179P] where P = (Fo^2^+2Fc^2^)/3'
_refine_ls_weighting_scheme calc
_refine_ls_wR_factor_gt 0.0893
_refine_ls_wR_factor_ref 0.0957
_reflns_number_gt 1725
_reflns_number_total 2005
_reflns_threshold_expression I>2\s(I)
_cod_data_source_file sj6011.cif
_cod_data_source_block I
_cod_depositor_comments
;
The following automatic conversions were performed:
'_geom_bond_publ_flag' value 'Yes' changed to 'yes' according to
'/home/saulius/struct/CIF-dictionaries/cif_core.dic' dictionary named
'cif_core.dic' version 2.4.1 from 2010-06-29 (19
times).

'_geom_angle_publ_flag' value 'Yes' changed to 'yes' according to
'/home/saulius/struct/CIF-dictionaries/cif_core.dic' dictionary named
'cif_core.dic' version 2.4.1 from 2010-06-29 (23
times).

'_geom_torsion_publ_flag' value 'Yes' changed to 'yes' according
to '/home/saulius/struct/CIF-dictionaries/cif_core.dic' dictionary named
'cif_core.dic' version 2.4.1 from 2010-06-29 (28 times).

Automatic conversion script
Id: cif_fix_enum 1527 2010-12-29 10:47:43Z saulius 

The following automatic conversions were performed:

'_geom_bond_publ_flag' value 'Yes' changed to 'yes' according to
/home/saulius/struct/CIF-dictionaries/cif_core.dic dictionary named
'cif_core.dic' version 2.4.1 from 2010-06-29 (19
times).

'_geom_angle_publ_flag' value 'Yes' changed to 'yes'
according to /home/saulius/struct/CIF-dictionaries/cif_core.dic
dictionary named 'cif_core.dic' version 2.4.1 from 2010-06-29 (23
times).

'_geom_torsion_publ_flag' value 'Yes' changed to 'yes'
according to /home/saulius/struct/CIF-dictionaries/cif_core.dic
dictionary named 'cif_core.dic' version 2.4.1 from 2010-06-29 (28
times).

Automatic conversion script
Id: cif_fix_values 1715 2011-07-08 13:25:40Z adriana 
;
_cod_original_cell_volume 571.2(4)
_cod_database_code 2204388
_cod_database_fobs_code 2204388

loop_
_symmetry_equiv_pos_as_xyz
'x, y, z'
'-x, -y, -z'

loop_
_atom_site_label
_atom_site_fract_x
_atom_site_fract_y
_atom_site_fract_z
_atom_site_U_iso_or_equiv
_atom_site_adp_type
_atom_site_calc_flag
_atom_site_refinement_flags
_atom_site_occupancy
_atom_site_type_symbol
S1 0.35303(8) 0.61796(6) 0.68031(5) 0.05809(18) Uani d . 1 S
F1 0.1921(3) 1.45690(18) 1.08069(15) 0.1217(6) Uani d . 1 F
O1 -0.18352(19) 0.84740(16) 0.49968(13) 0.0596(4) Uani d . 1 O
N1 0.3494(2) 0.67526(19) 0.46645(15) 0.0537(4) Uani d . 1 N
H1A 0.4657 0.6308 0.4631 0.064 Uiso d R 1 H
N2 0.0787(2) 0.75791(15) 0.58420(12) 0.0409(3) Uani d . 1 N
C1 0.2570(2) 0.68560(18) 0.57042(16) 0.0418(4) Uani d . 1 C
C2 0.3021(3) 0.7581(2) 0.38177(18) 0.0561(5) Uani d . 1 C
H2A 0.3519 0.7079 0.2978 0.067 Uiso calc R 1 H
H2B 0.3761 0.8740 0.4261 0.067 Uiso calc R 1 H
C3 0.0646(3) 0.7419(2) 0.35613(17) 0.0524(4) Uani d . 1 C
H3A -0.0055 0.6284 0.2954 0.063 Uiso calc R 1 H
H3B 0.0336 0.8121 0.3134 0.063 Uiso calc R 1 H
C4 -0.0255(3) 0.78934(19) 0.48298(17) 0.0450(4) Uani d . 1 C
C5 -0.0223(3) 0.7907(2) 0.70373(17) 0.0481(4) Uani d . 1 C
H5A 0.0220 0.7255 0.7481 0.058 Uiso calc R 1 H
H5B -0.1779 0.7556 0.6760 0.058 Uiso calc R 1 H
C6 0.0371(3) 0.9712(2) 0.80199(15) 0.0455(4) Uani d . 1 C
C7 -0.1168(3) 1.0423(2) 0.87086(18) 0.0579(5) Uani d . 1 C
H7 -0.2566 0.9794 0.8536 0.070 Uiso calc R 1 H
C8 -0.0646(4) 1.2056(3) 0.96491(19) 0.0713(6) Uani d . 1 C
H8 -0.1678 1.2530 1.0109 0.086 Uiso calc R 1 H
C9 0.1397(5) 1.2950(3) 0.98853(19) 0.0769(7) Uani d . 1 C
C10 0.2970(4) 1.2313(3) 0.9237(2) 0.0785(7) Uani d . 1 C
H10 0.4359 1.2959 0.9421 0.094 Uiso calc R 1 H
C11 0.2438(3) 1.0669(2) 0.82924(19) 0.0619(5) Uani d . 1 C
H11 0.3486 1.0210 0.7840 0.074 Uiso calc R 1 H

loop_
_atom_site_aniso_label
_atom_site_aniso_U_11
_atom_site_aniso_U_22
_atom_site_aniso_U_33
_atom_site_aniso_U_12
_atom_site_aniso_U_13
_atom_site_aniso_U_23
S1 0.0600(3) 0.0616(3) 0.0654(3) 0.0240(2) 0.0158(2) 0.0350(3)
F1 0.1746(17) 0.0676(9) 0.0783(9) 0.0457(10) -0.0056(10) -0.0141(7)
O1 0.0493(7) 0.0618(8) 0.0729(9) 0.0220(6) 0.0132(6) 0.0299(7)
N1 0.0482(8) 0.0649(9) 0.0555(9) 0.0244(7) 0.0204(7) 0.0262(8)
N2 0.0414(7) 0.0379(7) 0.0415(7) 0.0104(6) 0.0116(5) 0.0137(6)
C1 0.0400(8) 0.0327(8) 0.0460(9) 0.0057(6) 0.0081(7) 0.0112(7)
C2 0.0608(11) 0.0582(11) 0.0479(10) 0.0104(9) 0.0170(8) 0.0211(8)
C3 0.0611(11) 0.0498(10) 0.0462(9) 0.0140(8) 0.0090(8) 0.0200(8)
C4 0.0445(9) 0.0363(8) 0.0498(9) 0.0065(7) 0.0069(7) 0.0155(7)
C5 0.0494(9) 0.0487(9) 0.0526(10) 0.0154(8) 0.0204(8) 0.0240(8)
C6 0.0550(10) 0.0505(9) 0.0380(8) 0.0222(8) 0.0125(7) 0.0210(7)
C7 0.0721(12) 0.0684(12) 0.0506(10) 0.0372(10) 0.0251(9) 0.0314(9)
C8 0.1028(18) 0.0782(14) 0.0481(11) 0.0564(14) 0.0281(11) 0.0249(10)
C9 0.118(2) 0.0578(12) 0.0427(11) 0.0394(14) 0.0011(11) 0.0047(9)
C10 0.0777(15) 0.0582(12) 0.0725(14) 0.0112(11) -0.0068(11) 0.0070(11)
C11 0.0600(12) 0.0548(11) 0.0588(11) 0.0186(9) 0.0097(9) 0.0103(9)

loop_
_atom_type_symbol
_atom_type_description
_atom_type_scat_dispersion_real
_atom_type_scat_dispersion_imag
_atom_type_scat_source
C C 0.0033 0.0016 'International Tables Vol C Tables 4.2.6.8 and 6.1.1.4'
H H 0.0000 0.0000 'International Tables Vol C Tables 4.2.6.8 and 6.1.1.4'
N N 0.0061 0.0033 'International Tables Vol C Tables 4.2.6.8 and 6.1.1.4'
O O 0.0106 0.0060 'International Tables Vol C Tables 4.2.6.8 and 6.1.1.4'
F F 0.0171 0.0103 'International Tables Vol C Tables 4.2.6.8 and 6.1.1.4'
S S 0.1246 0.1234 'International Tables Vol C Tables 4.2.6.8 and 6.1.1.4'

loop_
_geom_angle_atom_site_label_1
_geom_angle_atom_site_label_2
_geom_angle_atom_site_label_3
_geom_angle
_geom_angle_publ_flag
C1 N1 C2 124.24(15) yes
C1 N1 H1A 113.0 ?
C2 N1 H1A 121.5 ?
C1 N2 C4 123.17(13) yes
C1 N2 C5 120.42(14) yes
C4 N2 C5 116.17(13) yes
N1 C1 N2 116.14(15) yes
N1 C1 S1 121.25(13) yes
N2 C1 S1 122.60(12) yes
N1 C2 C3 108.63(14) yes
N1 C2 H2A 110.0 ?
C3 C2 H2A 110.0 ?
N1 C2 H2B 110.0 ?
C3 C2 H2B 110.0 ?
H2A C2 H2B 108.3 ?
C2 C3 C4 111.68(15) yes
C2 C3 H3A 109.3 ?
C4 C3 H3A 109.3 ?
C2 C3 H3B 109.3 ?
C4 C3 H3B 109.3 ?
H3A C3 H3B 107.9 ?
O1 C4 N2 119.87(16) yes
O1 C4 C3 123.63(16) yes
N2 C4 C3 116.46(15) yes
N2 C5 C6 112.80(13) yes
N2 C5 H5A 109.0 ?
C6 C5 H5A 109.0 ?
N2 C5 H5B 109.0 ?
C6 C5 H5B 109.0 ?
H5A C5 H5B 107.8 ?
C11 C6 C7 118.62(17) yes
C11 C6 C5 121.74(15) yes
C7 C6 C5 119.60(17) yes
C8 C7 C6 120.8(2) yes
C8 C7 H7 119.6 ?
C6 C7 H7 119.6 ?
C9 C8 C7 118.70(19) yes
C9 C8 H8 120.7 ?
C7 C8 H8 120.7 ?
C8 C9 C10 122.9(2) yes
C8 C9 F1 119.0(2) yes
C10 C9 F1 118.1(3) yes
C9 C10 C11 118.2(2) yes
C9 C10 H10 120.9 ?
C11 C10 H10 120.9 ?
C6 C11 C10 120.79(19) yes
C6 C11 H11 119.6 ?
C10 C11 H11 119.6 ?

loop_
_geom_bond_atom_site_label_1
_geom_bond_atom_site_label_2
_geom_bond_distance
_geom_bond_publ_flag
S1 C1 1.6845(18) yes
F1 C9 1.369(2) yes
O1 C4 1.214(2) yes
N1 C1 1.322(2) yes
N1 C2 1.462(2) yes
N1 H1A 0.9019 yes
N2 C1 1.401(2) yes
N2 C4 1.404(2) yes
N2 C5 1.474(2) yes
C2 C3 1.489(3) yes
C2 H2A 0.9700 ?
C2 H2B 0.9700 ?
C3 C4 1.498(2) yes
C3 H3A 0.9700 ?
C3 H3B 0.9700 ?
C5 C6 1.512(2) yes
C5 H5A 0.9700 ?
C5 H5B 0.9700 ?
C6 C11 1.382(3) yes
C6 C7 1.389(2) yes
C7 C8 1.384(3) yes
C7 H7 0.9300 ?
C8 C9 1.353(4) yes
C8 H8 0.9300 ?
C9 C10 1.365(3) yes
C10 C11 1.392(3) yes
C10 H10 0.9300 ?
C11 H11 0.9300 yes

loop_
_geom_hbond_atom_site_label_D
_geom_hbond_atom_site_label_H
_geom_hbond_atom_site_label_A
_geom_hbond_site_symmetry_A
_geom_hbond_distance_DH
_geom_hbond_distance_HA
_geom_hbond_distance_DA
_geom_hbond_angle_DHA
N1 H1A S1 2_666 0.90 2.71 3.4905(18) 146
N1 H1A O1 1_655 0.90 2.59 3.035(2) 111

loop_
_geom_torsion_atom_site_label_1
_geom_torsion_atom_site_label_2
_geom_torsion_atom_site_label_3
_geom_torsion_atom_site_label_4
_geom_torsion
_geom_torsion_publ_flag
C2 N1 C1 N2 11.0(2) yes
C2 N1 C1 S1 -168.01(13) yes
C4 N2 C1 N1 12.1(2) yes
C5 N2 C1 N1 -173.80(14) yes
C4 N2 C1 S1 -168.94(11) yes
C5 N2 C1 S1 5.2(2) yes
C1 N1 C2 C3 -42.1(2) yes
N1 C2 C3 C4 49.2(2) yes
C1 N2 C4 O1 177.61(14) yes
C5 N2 C4 O1 3.2(2) yes
C1 N2 C4 C3 -0.3(2) yes
C5 N2 C4 C3 -174.63(14) yes
C2 C3 C4 O1 150.56(17) yes
C2 C3 C4 N2 -31.7(2) yes
C1 N2 C5 C6 103.52(17) yes
C4 N2 C5 C6 -81.95(17) yes
N2 C5 C6 C11 -39.9(2) yes
N2 C5 C6 C7 142.47(15) yes
C11 C6 C7 C8 0.0(3) yes
C5 C6 C7 C8 177.67(16) yes
C6 C7 C8 C9 0.0(3) yes
C7 C8 C9 C10 0.0(3) yes
C7 C8 C9 F1 179.54(17) yes
C8 C9 C10 C11 0.0(4) yes
F1 C9 C10 C11 -179.59(19) yes
C7 C6 C11 C10 0.0(3) yes
C5 C6 C11 C10 -177.66(18) yes
C9 C10 C11 C6 0.1(3) yes

loop_
_cod_related_entry_id
_cod_related_entry_database
_cod_related_entry_code
1 ChemSpider 21130398
